data_1566571
loop_
_publ_author_name
'Lopes, Susana M. M.'
'Lemos, Am\'erico'
'Paix\~ao, Jos\'e A.'
'Pinho e Melo, Teresa M. V. D.'

_publ_section_title
;
 Ethyl
 7-Acetyl-8a-methyl-3-(1-phenyl-1H-tetrazol-5-yl)-1,4,4a,5,6,8a-hexahydro-7H-pyrano[2,3-c]pyridazine-1-carboxylate
;
_journal_issue 1
_journal_name_full Molbank
_journal_page_first M1338
_journal_paper_doi 10.3390/M1338
_journal_volume 2022
_journal_year 2022
_chemical_formula_moiety 'C20 H24 N6 O4'
_chemical_formula_sum 'C20 H24 N6 O4'
_chemical_formula_weight 412.45
_chemical_melting_point 435
_chemical_name_systematic
;
Ethyl 7-acetyl-8a-methyl-3-(1-phenyl-1H-tetrazol-5-yl)-1,4,4a,5,6,8a-
 hexahydro-7H-pyrano[2,3-c]pyridazine-1-carboxylate
;
_space_group_crystal_system triclinic
_space_group_IT_number 2
_space_group_name_Hall '-P 1'
_space_group_name_H-M_alt 'P -1'
_atom_sites_solution_hydrogens geom
_audit_creation_method SHELXL-2018/3
_cell_angle_alpha 68.645(2)
_cell_angle_beta 72.467(2)
_cell_angle_gamma 75.230(2)
_cell_formula_units_Z 2
_cell_length_a 9.6243(3)
_cell_length_b 9.8590(2)
_cell_length_c 12.5952(3)
_cell_measurement_reflns_used 5687
_cell_measurement_temperature 293(2)
_cell_measurement_theta_max 20.8155
_cell_measurement_theta_min 2.2495
_cell_volume 1047.06(5)
_computing_cell_refinement 'APEXIII (Bruker AXS, 2016)'
_computing_data_collection 'APEXIII (Bruker AXS, 2016)'
_computing_data_reduction 'SAINT V8.38A (Bruker AXS, 2016)'
_computing_molecular_graphics 'PLATON (Spek, 2009)'
_computing_publication_material 'PLATON (Spek, 2009)'
_computing_structure_refinement 'SHELXL-2018/3 (Sheldrick, 2018)'
_computing_structure_solution 'SHELXT 2018/2 (Sheldrick, 2018)'
_diffrn_ambient_temperature 293(2)
_diffrn_measured_fraction_theta_full 1.000
_diffrn_measured_fraction_theta_max 1.000
_diffrn_measurement_device_type 'Bruker APEX CCD diffractometer'
_diffrn_measurement_method '\f and \w'
_diffrn_radiation_type MoK\a
_diffrn_radiation_wavelength 0.71073
_diffrn_reflns_av_R_equivalents 0.0421
_diffrn_reflns_av_unetI/netI 0.0363
_diffrn_reflns_Laue_measured_fraction_full 1.000
_diffrn_reflns_Laue_measured_fraction_max 1.000
_diffrn_reflns_limit_h_max 11
_diffrn_reflns_limit_h_min -11
_diffrn_reflns_limit_k_max 11
_diffrn_reflns_limit_k_min -11
_diffrn_reflns_limit_l_max 14
_diffrn_reflns_limit_l_min -14
_diffrn_reflns_number 31073
_diffrn_reflns_point_group_measured_fraction_full 1.000
_diffrn_reflns_point_group_measured_fraction_max 1.000
_diffrn_reflns_theta_full 24.999
_diffrn_reflns_theta_max 24.999
_diffrn_reflns_theta_min 1.784
_exptl_absorpt_coefficient_mu 0.094
_exptl_absorpt_correction_T_max 1.0
_exptl_absorpt_correction_T_min 0.916542
_exptl_absorpt_correction_type multi-scan
_exptl_absorpt_process_details
;
SADABS 2016/2: Krause, L., Herbst-Irmer, R., Sheldrick G.M. & Stalke D.,
 J. Appl. Cryst. 48 (2015) 3-10
;
_exptl_crystal_colour colourless
_exptl_crystal_density_diffrn 1.308
_exptl_crystal_description block
_exptl_crystal_F_000 436
_exptl_crystal_size_max 0.180
_exptl_crystal_size_mid 0.170
_exptl_crystal_size_min 0.130
_refine_diff_density_max 0.212
_refine_diff_density_min -0.195
_refine_diff_density_rms 0.038
_refine_ls_extinction_method none
_refine_ls_goodness_of_fit_ref 1.002
_refine_ls_hydrogen_treatment riding
_refine_ls_matrix_type full
_refine_ls_number_parameters 296
_refine_ls_number_reflns 3684
_refine_ls_number_restraints 0
_refine_ls_restrained_S_all 1.002
_refine_ls_R_factor_all 0.0931
_refine_ls_R_factor_gt 0.0465
_refine_ls_shift/su_max 0.000
_refine_ls_shift/su_mean 0.000
_refine_ls_structure_factor_coef Fsqd
_refine_ls_weighting_details 'w=1/[\s^2^(Fo^2^)+(0.0641P)^2^+0.2961P] where P=(Fo^2^+2Fc^2^)/3'
_refine_ls_weighting_scheme calc
_refine_ls_wR_factor_gt 0.1115
_refine_ls_wR_factor_ref 0.1359
_reflns_Friedel_coverage 0.000
_reflns_number_gt 2287
_reflns_number_total 3684
_reflns_threshold_expression 'I > 2\s(I)'
_cod_data_source_file s5.cif
_cod_data_source_block shl718a
_cod_database_code 1566571
_shelx_shelxl_version_number 2018/3
_shelx_space_group_comment
;
The symmetry employed for this shelxl refinement is uniquely defined
by the following loop, which should always be used as a source of
symmetry information in preference to the above space-group names.
They are only intended as comments.
;
_shelx_estimated_absorpt_t_min 0.983
_shelx_estimated_absorpt_t_max 0.988

loop_
_space_group_symop_operation_xyz
'x, y, z'
'-x, -y, -z'

loop_
_atom_site_label
_atom_site_type_symbol
_atom_site_fract_x
_atom_site_fract_y
_atom_site_fract_z
_atom_site_U_iso_or_equiv
_atom_site_adp_type
_atom_site_occupancy
_atom_site_site_symmetry_order
_atom_site_calc_flag
_atom_site_refinement_flags_posn
_atom_site_refinement_flags_adp
_atom_site_refinement_flags_occupancy
_atom_site_disorder_assembly
_atom_site_disorder_group
O2 O 0.63708(18) -0.0239(2) 0.21692(17) 0.0706(6) Uani 1 1 d . . . . .
O3 O 0.5633(2) 0.2144(2) 0.13135(18) 0.0816(6) Uani 1 1 d . . . . .
O4 O 0.8328(3) 0.3131(3) -0.26002(19) 0.1010(8) Uani 1 1 d . . . . .
O8 O 0.80056(17) 0.35267(16) 0.01041(12) 0.0505(4) Uani 1 1 d . . . . .
N1 N 0.79049(19) 0.13472(19) 0.17513(15) 0.0453(5) Uani 1 1 d . . . . .
N2 N 0.85231(19) 0.02734(19) 0.26130(15) 0.0414(5) Uani 1 1 d . . . . .
N3 N 0.96181(18) -0.18754(19) 0.45586(15) 0.0397(4) Uani 1 1 d . . . . .
N4 N 1.0540(2) -0.2666(2) 0.52746(16) 0.0507(5) Uani 1 1 d . . . . .
N5 N 1.1661(2) -0.1992(2) 0.49300(18) 0.0572(6) Uani 1 1 d . . . . .
N6 N 1.1506(2) -0.0773(2) 0.40038(17) 0.0510(5) Uani 1 1 d . . . . .
C16 C 0.8234(2) -0.2336(2) 0.47598(18) 0.0396(5) Uani 1 1 d . . . . .
C17 C 0.8245(3) -0.3582(3) 0.4525(2) 0.0581(7) Uani 1 1 d . . . . .
H17 H 0.912466 -0.410906 0.421316 0.070 Uiso 1 1 calc R U . . .
C18 C 0.6916(3) -0.4041(3) 0.4762(3) 0.0762(9) Uani 1 1 d . . . . .
H18 H 0.689723 -0.489003 0.460890 0.091 Uiso 1 1 calc R U . . .
C19 C 0.5618(3) -0.3261(3) 0.5221(2) 0.0693(8) Uani 1 1 d . . . . .
H19 H 0.472528 -0.357250 0.536737 0.083 Uiso 1 1 calc R U . . .
C20 C 0.5644(3) -0.2030(3) 0.5459(2) 0.0611(7) Uani 1 1 d . . . . .
H20 H 0.476582 -0.150391 0.577431 0.073 Uiso 1 1 calc R U . . .
C21 C 0.6957(3) -0.1558(3) 0.5239(2) 0.0518(6) Uani 1 1 d . . . . .
H21 H 0.697856 -0.072500 0.541221 0.062 Uiso 1 1 calc R U . . .
C10 C 0.6522(3) 0.1158(3) 0.1724(2) 0.0515(6) Uani 1 1 d . . . . .
C8A C 0.8385(3) 0.2825(2) 0.11948(19) 0.0479(6) Uani 1 1 d . . . . .
C4A C 1.0053(3) 0.2558(3) 0.1023(2) 0.0509(6) Uani 1 1 d . . . . .
H4A H 1.037558 0.352184 0.072772 0.061 Uiso 1 1 calc R U . . .
C4 C 1.0505(3) 0.1715(3) 0.2172(2) 0.0526(6) Uani 1 1 d . . . . .
H4B H 1.155932 0.135397 0.202220 0.063 Uiso 1 1 calc R U . . .
H4C H 1.028910 0.236422 0.264388 0.063 Uiso 1 1 calc R U . . .
C7 C 0.8617(3) 0.2767(3) -0.07430(19) 0.0508(6) Uani 1 1 d . . . . .
H7 H 0.829803 0.179982 -0.041775 0.061 Uiso 1 1 calc R U . . .
C6 C 1.0289(3) 0.2531(3) -0.1020(2) 0.0589(7) Uani 1 1 d . . . . .
H6A H 1.069327 0.193498 -0.154315 0.071 Uiso 1 1 calc R U . . .
H6B H 1.063238 0.347379 -0.140749 0.071 Uiso 1 1 calc R U . . .
C5 C 1.0806(3) 0.1761(3) 0.0103(2) 0.0574(7) Uani 1 1 d . . . . .
H5A H 1.186657 0.170894 -0.006397 0.069 Uiso 1 1 calc R U . . .
H5B H 1.059745 0.075917 0.041804 0.069 Uiso 1 1 calc R U . . .
C15 C 1.0242(2) -0.0717(2) 0.37743(18) 0.0395(5) Uani 1 1 d . . . . .
C3 C 0.9681(2) 0.0444(2) 0.28196(18) 0.0419(5) Uani 1 1 d . . . . .
C9 C 0.7579(3) 0.3828(3) 0.1933(2) 0.0681(8) Uani 1 1 d . . . . .
H9A H 0.790915 0.476774 0.156818 0.102 Uiso 1 1 calc R U . . .
H9B H 0.778054 0.339074 0.269873 0.102 Uiso 1 1 calc R U . . .
H9C H 0.653625 0.396360 0.199929 0.102 Uiso 1 1 calc R U . . .
C13 C 0.8012(3) 0.3638(3) -0.1817(2) 0.0608(7) Uani 1 1 d . . . . .
C14A C 0.735(4) 0.516(2) -0.202(2) 0.088(6) Uani 0.39(5) 1 d . . P A 1
H14A H 0.809739 0.575497 -0.222718 0.131 Uiso 0.39(5) 1 calc R U P A 1
H14B H 0.665015 0.528015 -0.131371 0.131 Uiso 0.39(5) 1 calc R U P A 1
H14C H 0.684387 0.547096 -0.263886 0.131 Uiso 0.39(5) 1 calc R U P A 1
C14B C 0.686(4) 0.500(2) -0.175(2) 0.142(8) Uani 0.61(5) 1 d . . P A 2
H14D H 0.676733 0.560835 -0.252219 0.213 Uiso 0.61(5) 1 calc R U P A 2
H14E H 0.716149 0.554480 -0.138283 0.213 Uiso 0.61(5) 1 calc R U P A 2
H14F H 0.592873 0.470370 -0.129086 0.213 Uiso 0.61(5) 1 calc R U P A 2
C11 C 0.4944(3) -0.0572(4) 0.2272(3) 0.0885(10) Uani 1 1 d . . . . .
H11A H 0.448580 0.015498 0.166148 0.106 Uiso 1 1 calc R U . B 1
H11B H 0.429874 -0.055036 0.302590 0.106 Uiso 1 1 calc R U . B 1
C12A C 0.5183(8) -0.2097(13) 0.2153(10) 0.097(3) Uani 0.619(17) 1 d . . P C 1
H12A H 0.424679 -0.235667 0.224955 0.145 Uiso 0.619(17) 1 calc R U P C 1
H12B H 0.566780 -0.280384 0.274364 0.145 Uiso 0.619(17) 1 calc R U P C 1
H12C H 0.578694 -0.209639 0.139162 0.145 Uiso 0.619(17) 1 calc R U P C 1
C12B C 0.4854(13) -0.090(3) 0.139(2) 0.127(9) Uani 0.381(17) 1 d . . P C 2
H12D H 0.508651 -0.010041 0.067906 0.191 Uiso 0.381(17) 1 calc R U P C 2
H12E H 0.386859 -0.105842 0.149931 0.191 Uiso 0.381(17) 1 calc R U P C 2
H12F H 0.553930 -0.178004 0.132400 0.191 Uiso 0.381(17) 1 calc R U P C 2

loop_
_atom_site_aniso_label
_atom_site_aniso_U_11
_atom_site_aniso_U_22
_atom_site_aniso_U_33
_atom_site_aniso_U_23
_atom_site_aniso_U_13
_atom_site_aniso_U_12
O2 0.0415(10) 0.0634(12) 0.1038(15) -0.0027(10) -0.0299(10) -0.0223(9)
O3 0.0512(11) 0.0771(13) 0.1029(15) -0.0060(11) -0.0333(11) -0.0015(10)
O4 0.1078(18) 0.134(2) 0.0733(14) -0.0569(15) -0.0316(13) 0.0081(15)
O8 0.0623(11) 0.0425(9) 0.0416(9) -0.0115(7) -0.0116(8) -0.0031(8)
N1 0.0393(11) 0.0446(11) 0.0489(11) -0.0048(9) -0.0143(9) -0.0115(9)
N2 0.0363(10) 0.0432(11) 0.0429(10) -0.0083(9) -0.0100(8) -0.0099(8)
N3 0.0356(10) 0.0438(11) 0.0416(10) -0.0133(9) -0.0127(8) -0.0051(8)
N4 0.0459(12) 0.0537(12) 0.0547(12) -0.0160(10) -0.0221(10) -0.0009(10)
N5 0.0453(13) 0.0680(14) 0.0648(14) -0.0222(12) -0.0227(11) -0.0061(11)
N6 0.0395(12) 0.0617(13) 0.0571(12) -0.0208(11) -0.0145(9) -0.0101(10)
C16 0.0380(13) 0.0394(13) 0.0395(12) -0.0056(10) -0.0100(10) -0.0119(10)
C17 0.0498(15) 0.0516(15) 0.0789(18) -0.0271(14) -0.0148(13) -0.0089(12)
C18 0.067(2) 0.0636(18) 0.114(2) -0.0372(17) -0.0197(17) -0.0257(15)
C19 0.0497(17) 0.0680(19) 0.090(2) -0.0148(16) -0.0139(15) -0.0275(14)
C20 0.0410(15) 0.0611(17) 0.0698(17) -0.0137(14) -0.0031(12) -0.0105(12)
C21 0.0450(15) 0.0487(14) 0.0607(15) -0.0185(12) -0.0057(12) -0.0115(12)
C10 0.0344(13) 0.0607(17) 0.0527(14) -0.0115(12) -0.0087(11) -0.0073(12)
C8A 0.0563(15) 0.0410(13) 0.0427(13) -0.0091(11) -0.0086(11) -0.0108(11)
C4A 0.0499(15) 0.0476(14) 0.0526(15) -0.0072(11) -0.0062(11) -0.0230(11)
C4 0.0509(15) 0.0582(15) 0.0522(14) -0.0110(12) -0.0109(11) -0.0257(12)
C7 0.0544(15) 0.0487(14) 0.0456(14) -0.0152(11) -0.0058(11) -0.0085(11)
C6 0.0520(16) 0.0687(17) 0.0550(16) -0.0243(13) -0.0001(12) -0.0152(13)
C5 0.0433(14) 0.0671(16) 0.0565(16) -0.0190(13) -0.0029(12) -0.0106(12)
C15 0.0313(12) 0.0481(13) 0.0427(12) -0.0170(11) -0.0075(10) -0.0099(10)
C3 0.0371(13) 0.0456(13) 0.0452(13) -0.0147(11) -0.0066(10) -0.0132(10)
C9 0.079(2) 0.0651(17) 0.0593(16) -0.0303(14) -0.0036(14) -0.0093(14)
C13 0.0599(17) 0.0731(19) 0.0497(16) -0.0204(14) -0.0078(13) -0.0155(14)
C14A 0.145(16) 0.057(8) 0.055(9) -0.017(5) -0.031(9) 0.002(9)
C14B 0.171(15) 0.140(12) 0.074(10) -0.026(7) -0.070(11) 0.084(10)
C11 0.0444(17) 0.111(3) 0.112(3) -0.016(2) -0.0243(17) -0.0342(17)
C12A 0.082(4) 0.114(7) 0.120(6) -0.047(5) -0.018(4) -0.050(4)
C12B 0.073(7) 0.21(2) 0.148(15) -0.112(17) -0.007(8) -0.045(10)

loop_
_atom_type_symbol
_atom_type_description
_atom_type_scat_dispersion_real
_atom_type_scat_dispersion_imag
_atom_type_scat_source
C C 0.0033 0.0016 'International Tables Vol C Tables 4.2.6.8 and 6.1.1.4'
H H 0.0000 0.0000 'International Tables Vol C Tables 4.2.6.8 and 6.1.1.4'
N N 0.0061 0.0033 'International Tables Vol C Tables 4.2.6.8 and 6.1.1.4'
O O 0.0106 0.0060 'International Tables Vol C Tables 4.2.6.8 and 6.1.1.4'

loop_
_geom_angle_atom_site_label_1
_geom_angle_atom_site_label_2
_geom_angle_atom_site_label_3
_geom_angle
_geom_angle_site_symmetry_1
_geom_angle_site_symmetry_3
_geom_angle_publ_flag
C10 O2 C11 116.5(2) . . ?
C8A O8 C7 116.26(17) . . ?
N2 N1 C10 114.65(17) . . ?
N2 N1 C8A 121.13(17) . . ?
C10 N1 C8A 120.83(19) . . ?
C3 N2 N1 119.65(18) . . ?
C15 N3 N4 107.79(17) . . ?
C15 N3 C16 132.84(17) . . ?
N4 N3 C16 119.34(17) . . ?
N5 N4 N3 106.71(18) . . ?
N4 N5 N6 110.77(18) . . ?
C15 N6 N5 106.37(18) . . ?
C17 C16 C21 122.0(2) . . ?
C17 C16 N3 118.7(2) . . ?
C21 C16 N3 119.2(2) . . ?
C16 C17 C18 118.1(2) . . ?
C16 C17 H17 120.9 . . ?
C18 C17 H17 120.9 . . ?
C19 C18 C17 120.8(3) . . ?
C19 C18 H18 119.6 . . ?
C17 C18 H18 119.6 . . ?
C20 C19 C18 119.7(2) . . ?
C20 C19 H19 120.1 . . ?
C18 C19 H19 120.1 . . ?
C19 C20 C21 120.5(2) . . ?
C19 C20 H20 119.8 . . ?
C21 C20 H20 119.8 . . ?
C16 C21 C20 118.8(2) . . ?
C16 C21 H21 120.6 . . ?
C20 C21 H21 120.6 . . ?
O3 C10 O2 125.3(2) . . ?
O3 C10 N1 123.6(2) . . ?
O2 C10 N1 111.0(2) . . ?
O8 C8A N1 110.23(18) . . ?
O8 C8A C9 105.82(19) . . ?
N1 C8A C9 110.55(19) . . ?
O8 C8A C4A 109.90(18) . . ?
N1 C8A C4A 106.86(18) . . ?
C9 C8A C4A 113.5(2) . . ?
C4 C4A C8A 111.23(18) . . ?
C4 C4A C5 111.4(2) . . ?
C8A C4A C5 110.45(19) . . ?
C4 C4A H4A 107.9 . . ?
C8A C4A H4A 107.9 . . ?
C5 C4A H4A 107.9 . . ?
C3 C4 C4A 109.62(19) . . ?
C3 C4 H4B 109.7 . . ?
C4A C4 H4B 109.7 . . ?
C3 C4 H4C 109.7 . . ?
C4A C4 H4C 109.7 . . ?
H4B C4 H4C 108.2 . . ?
O8 C7 C13 108.4(2) . . ?
O8 C7 C6 110.60(19) . . ?
C13 C7 C6 112.27(19) . . ?
O8 C7 H7 108.5 . . ?
C13 C7 H7 108.5 . . ?
C6 C7 H7 108.5 . . ?
C5 C6 C7 109.22(19) . . ?
C5 C6 H6A 109.8 . . ?
C7 C6 H6A 109.8 . . ?
C5 C6 H6B 109.8 . . ?
C7 C6 H6B 109.8 . . ?
H6A C6 H6B 108.3 . . ?
C6 C5 C4A 112.2(2) . . ?
C6 C5 H5A 109.2 . . ?
C4A C5 H5A 109.2 . . ?
C6 C5 H5B 109.2 . . ?
C4A C5 H5B 109.2 . . ?
H5A C5 H5B 107.9 . . ?
N6 C15 N3 108.36(19) . . ?
N6 C15 C3 123.1(2) . . ?
N3 C15 C3 128.50(19) . . ?
N2 C3 C15 116.47(19) . . ?
N2 C3 C4 126.1(2) . . ?
C15 C3 C4 117.40(19) . . ?
C8A C9 H9A 109.5 . . ?
C8A C9 H9B 109.5 . . ?
H9A C9 H9B 109.5 . . ?
C8A C9 H9C 109.5 . . ?
H9A C9 H9C 109.5 . . ?
H9B C9 H9C 109.5 . . ?
O4 C13 C14A 118.9(10) . . ?
O4 C13 C7 118.4(3) . . ?
C14A C13 C7 121.3(10) . . ?
O4 C13 C14B 124.0(7) . . ?
C7 C13 C14B 117.0(7) . . ?
C13 C14A H14A 109.5 . . ?
C13 C14A H14B 109.5 . . ?
H14A C14A H14B 109.5 . . ?
C13 C14A H14C 109.5 . . ?
H14A C14A H14C 109.5 . . ?
H14B C14A H14C 109.5 . . ?
C13 C14B H14D 109.5 . . ?
C13 C14B H14E 109.5 . . ?
H14D C14B H14E 109.5 . . ?
C13 C14B H14F 109.5 . . ?
H14D C14B H14F 109.5 . . ?
H14E C14B H14F 109.5 . . ?
C12B C11 O2 114.4(6) . . ?
O2 C11 C12A 108.1(3) . . ?
O2 C11 H11A 110.1 . . ?
C12A C11 H11A 110.1 . . ?
O2 C11 H11B 110.1 . . ?
C12A C11 H11B 110.1 . . ?
H11A C11 H11B 108.4 . . ?
C11 C12A H12A 109.5 . . ?
C11 C12A H12B 109.5 . . ?
H12A C12A H12B 109.5 . . ?
C11 C12A H12C 109.5 . . ?
H12A C12A H12C 109.5 . . ?
H12B C12A H12C 109.5 . . ?
C11 C12B H12D 109.5 . . ?
C11 C12B H12E 109.5 . . ?
H12D C12B H12E 109.5 . . ?
C11 C12B H12F 109.5 . . ?
H12D C12B H12F 109.5 . . ?
H12E C12B H12F 109.5 . . ?

loop_
_geom_bond_atom_site_label_1
_geom_bond_atom_site_label_2
_geom_bond_distance
_geom_bond_site_symmetry_2
_geom_bond_publ_flag
O2 C10 1.313(3) . ?
O2 C11 1.450(3) . ?
O3 C10 1.191(3) . ?
O4 C13 1.191(3) . ?
O8 C8A 1.407(3) . ?
O8 C7 1.423(3) . ?
N1 N2 1.373(2) . ?
N1 C10 1.402(3) . ?
N1 C8A 1.495(3) . ?
N2 C3 1.281(3) . ?
N3 C15 1.346(3) . ?
N3 N4 1.351(2) . ?
N3 C16 1.437(3) . ?
N4 N5 1.291(3) . ?
N5 N6 1.349(3) . ?
N6 C15 1.316(3) . ?
C16 C17 1.362(3) . ?
C16 C21 1.368(3) . ?
C17 C18 1.377(3) . ?
C17 H17 0.9300 . ?
C18 C19 1.373(4) . ?
C18 H18 0.9300 . ?
C19 C20 1.360(4) . ?
C19 H19 0.9300 . ?
C20 C21 1.373(3) . ?
C20 H20 0.9300 . ?
C21 H21 0.9300 . ?
C8A C9 1.512(3) . ?
C8A C4A 1.520(3) . ?
C4A C4 1.514(3) . ?
C4A C5 1.534(3) . ?
C4A H4A 0.9800 . ?
C4 C3 1.495(3) . ?
C4 H4B 0.9700 . ?
C4 H4C 0.9700 . ?
C7 C13 1.510(3) . ?
C7 C6 1.515(3) . ?
C7 H7 0.9800 . ?
C6 C5 1.508(3) . ?
C6 H6A 0.9700 . ?
C6 H6B 0.9700 . ?
C5 H5A 0.9700 . ?
C5 H5B 0.9700 . ?
C15 C3 1.456(3) . ?
C9 H9A 0.9600 . ?
C9 H9B 0.9600 . ?
C9 H9C 0.9600 . ?
C13 C14A 1.44(2) . ?
C13 C14B 1.517(18) . ?
C14A H14A 0.9600 . ?
C14A H14B 0.9600 . ?
C14A H14C 0.9600 . ?
C14B H14D 0.9600 . ?
C14B H14E 0.9600 . ?
C14B H14F 0.9600 . ?
C11 C12B 1.301(12) . ?
C11 C12A 1.517(9) . ?
C11 H11A 0.9700 . ?
C11 H11B 0.9700 . ?
C12A H12A 0.9600 . ?
C12A H12B 0.9600 . ?
C12A H12C 0.9600 . ?
C12B H12D 0.9600 . ?
C12B H12E 0.9600 . ?
C12B H12F 0.9600 . ?

loop_
_geom_hbond_atom_site_label_D
_geom_hbond_atom_site_label_H
_geom_hbond_atom_site_label_A
_geom_hbond_distance_DH
_geom_hbond_distance_HA
_geom_hbond_distance_DA
_geom_hbond_angle_DHA
_geom_hbond_site_symmetry_A
_geom_hbond_publ_flag
C4 H4C N4 0.97 2.61 3.464(3) 147.7 2_756 yes
C11 H11B^a N6 0.97 2.63 3.379(4) 134.6 1_455 yes
C12A^a H12A^a O4 0.96 2.64 3.601(6) 177.8 2_655 yes

loop_
_geom_torsion_atom_site_label_1
_geom_torsion_atom_site_label_2
_geom_torsion_atom_site_label_3
_geom_torsion_atom_site_label_4
_geom_torsion
_geom_torsion_site_symmetry_1
_geom_torsion_site_symmetry_2
_geom_torsion_site_symmetry_3
_geom_torsion_site_symmetry_4
_geom_torsion_publ_flag
C10 N1 N2 C3 -170.4(2) . . . . ?
C8A N1 N2 C3 -11.1(3) . . . . ?
C15 N3 N4 N5 0.4(2) . . . . ?
C16 N3 N4 N5 -177.75(18) . . . . ?
N3 N4 N5 N6 0.1(2) . . . . ?
N4 N5 N6 C15 -0.5(2) . . . . ?
C15 N3 C16 C17 111.4(3) . . . . ?
N4 N3 C16 C17 -71.0(3) . . . . ?
C15 N3 C16 C21 -72.1(3) . . . . ?
N4 N3 C16 C21 105.5(2) . . . . ?
C21 C16 C17 C18 1.3(4) . . . . ?
N3 C16 C17 C18 177.7(2) . . . . ?
C16 C17 C18 C19 0.1(4) . . . . ?
C17 C18 C19 C20 -0.9(5) . . . . ?
C18 C19 C20 C21 0.4(4) . . . . ?
C17 C16 C21 C20 -1.8(3) . . . . ?
N3 C16 C21 C20 -178.2(2) . . . . ?
C19 C20 C21 C16 0.9(4) . . . . ?
C11 O2 C10 O3 -6.7(4) . . . . ?
C11 O2 C10 N1 175.6(2) . . . . ?
N2 N1 C10 O3 156.2(2) . . . . ?
C8A N1 C10 O3 -3.3(4) . . . . ?
N2 N1 C10 O2 -26.1(3) . . . . ?
C8A N1 C10 O2 174.48(19) . . . . ?
C7 O8 C8A N1 -59.3(2) . . . . ?
C7 O8 C8A C9 -178.81(19) . . . . ?
C7 O8 C8A C4A 58.3(2) . . . . ?
N2 N1 C8A O8 159.63(17) . . . . ?
C10 N1 C8A O8 -42.3(3) . . . . ?
N2 N1 C8A C9 -83.7(3) . . . . ?
C10 N1 C8A C9 74.3(3) . . . . ?
N2 N1 C8A C4A 40.2(3) . . . . ?
C10 N1 C8A C4A -161.68(19) . . . . ?
O8 C8A C4A C4 -176.27(18) . . . . ?
N1 C8A C4A C4 -56.7(2) . . . . ?
C9 C8A C4A C4 65.5(3) . . . . ?
O8 C8A C4A C5 -52.0(2) . . . . ?
N1 C8A C4A C5 67.6(2) . . . . ?
C9 C8A C4A C5 -170.25(19) . . . . ?
C8A C4A C4 C3 45.9(3) . . . . ?
C5 C4A C4 C3 -77.8(2) . . . . ?
C8A O8 C7 C13 176.51(19) . . . . ?
C8A O8 C7 C6 -60.0(2) . . . . ?
O8 C7 C6 C5 54.3(3) . . . . ?
C13 C7 C6 C5 175.6(2) . . . . ?
C7 C6 C5 C4A -52.5(3) . . . . ?
C4 C4A C5 C6 176.08(19) . . . . ?
C8A C4A C5 C6 51.9(3) . . . . ?
N5 N6 C15 N3 0.8(2) . . . . ?
N5 N6 C15 C3 -179.47(19) . . . . ?
N4 N3 C15 N6 -0.8(2) . . . . ?
C16 N3 C15 N6 177.1(2) . . . . ?
N4 N3 C15 C3 179.5(2) . . . . ?
C16 N3 C15 C3 -2.6(4) . . . . ?
N1 N2 C3 C15 177.85(17) . . . . ?
N1 N2 C3 C4 -2.3(3) . . . . ?
N6 C15 C3 N2 172.4(2) . . . . ?
N3 C15 C3 N2 -8.0(3) . . . . ?
N6 C15 C3 C4 -7.5(3) . . . . ?
N3 C15 C3 C4 172.2(2) . . . . ?
C4A C4 C3 N2 -16.1(3) . . . . ?
C4A C4 C3 C15 163.72(19) . . . . ?
O8 C7 C13 O4 -175.5(2) . . . . ?
C6 C7 C13 O4 62.0(3) . . . . ?
O8 C7 C13 C14A 17.8(15) . . . . ?
C6 C7 C13 C14A -104.7(15) . . . . ?
O8 C7 C13 C14B -4.2(16) . . . . ?
C6 C7 C13 C14B -126.7(16) . . . . ?
C10 O2 C11 C12B 93.6(15) . . . . ?
C10 O2 C11 C12A 149.9(5) . . . . ?
